data_1525350
loop_
_publ_author_name
'Stohl, F.V.'
'Smith, D.K.jr.'

_publ_section_title
;
 The crystal chemistry of the uranyl silicate minerals
;
_journal_name_full 'American Mineralogist'
_journal_page_first 610
_journal_page_last 625
_journal_volume 66
_journal_year 1981
_chemical_formula_sum 'Ca H10 O16 Si2 U2'
_chemical_name_systematic 'Ca (H3 O)2 (U O2)2 (Si O4)2 (H2 O)2'
_space_group_IT_number 4
_symmetry_space_group_name_Hall 'P 2yb'
_symmetry_space_group_name_H-M 'P 1 21 1'
_cell_angle_alpha 90
_cell_angle_beta 97.55
_cell_angle_gamma 90
_cell_formula_units_Z 2
_cell_length_a 15.858
_cell_length_b 6.985
_cell_length_c 6.641
_cell_volume 729.234
_citation_journal_id_ASTM AMMIAY
_cod_data_source_file Stohl_AMMIAY_1981_470.cif
_cod_data_source_block H10Ca1O16Si2U2
_cod_original_cell_volume 729.2338
_cod_original_formula_sum 'H10 Ca1 O16 Si2 U2'
_cod_database_code 1525350

loop_
_symmetry_equiv_pos_as_xyz
x,y,z
-x,y+1/2,-z

loop_
_atom_site_label
_atom_site_type_symbol
_atom_site_fract_x
_atom_site_fract_y
_atom_site_fract_z
_atom_site_occupancy
_atom_site_U_iso_or_equiv
O9 O-2 0.479 0.292 0.523 1 0.0
O3 O-2 0.393 0.757 0.123 1 0.0
U1 U+6 0.5057 0.7822 0.1344 1 0.0
U2 U+6 -0.0057 -0.7822 -0.1344 1 0.0
O1 O-2 0.621 0.795 0.138 1 0.0
Ca1 Ca+2 0.269 0.672 0.28 1 0.0
O4 O-2 0.107 -0.757 -0.123 1 0.0
O10 O-2 0.021 -0.292 -0.523 1 0.0
O13 O-2 0.319 0.345 0.359 1 0.0
O11 O-2 0.631 0.272 0.432 1 0.0
O12 O-2 -0.131 -0.272 -0.432 1 0.0
O7 O-2 0.508 0.095 0.181 1 0.0
O16 O-2 0.243 0.507 0.945 1 0.0
Si1 Si+4 0.534 0.281 0.339 1 0.0
O2 O-2 -0.121 -0.795 -0.138 1 0.0
O6 O-2 -0.021 -0.453 -0.187 1 0.0
Si2 Si+4 -0.034 -0.281 -0.339 1 0.0
O14 O-2 0.241 0.01 0.196 1 0.0
O15 O-2 0.186 0.61 0.558 1 0.0
O5 O-2 0.521 0.453 0.187 1 0.0
O8 O-2 -0.008 -0.095 -0.181 1 0.0
